data_4122758
loop_
_publ_author_name
'Joost, Maximilian'
'Zeineddine, Abdallah'
'Est\'evez, Laura'
'Mallet Ladeira, Sonia'
'Miqueu, Karinne'
'Amgoune, Abderrahmane'
'Bourissou, Didier'

_publ_section_title
;
 Facile oxidative addition of aryl iodides to gold(i) by ligand design:
 bending turns on reactivity.
;
_journal_issue 42
_journal_name_full 'Journal of the American Chemical Society'
_journal_page_first 14654
_journal_page_last 14657
_journal_paper_doi 10.1021/ja506978c
_journal_volume 136
_journal_year 2014
_chemical_compound_source 'synthesis as described'
_chemical_formula_moiety 'C29 H55 Au B10 I N4 P2, C2 F6 N O4 S2, 2(C H2 Cl2)'
_chemical_formula_sum 'C33 H59 Au B10 Cl4 F6 I N5 O4 P2 S2'
_chemical_formula_weight 1403.70
_chemical_name_systematic
;
 ?
;
_space_group_IT_number 14
_symmetry_cell_setting monoclinic
_symmetry_Int_Tables_number 14
_symmetry_space_group_name_Hall '-P 2yn'
_symmetry_space_group_name_H-M 'P 1 21/n 1'
_atom_sites_solution_hydrogens geom
_atom_sites_solution_primary direct
_atom_sites_solution_secondary difmap
_cell_angle_alpha 90
_cell_angle_beta 105.4030(10)
_cell_angle_gamma 90
_cell_formula_units_Z 4
_cell_length_a 12.6158(4)
_cell_length_b 24.9363(8)
_cell_length_c 17.8759(6)
_cell_measurement_reflns_used 9530
_cell_measurement_temperature 193(2)
_cell_measurement_theta_max 23.28
_cell_measurement_theta_min 2.29
_cell_measurement_wavelength 0.71073
_cell_volume 5421.6(3)
_computing_cell_refinement 'APEX2 and SAINT (Bruker, 2008)'
_computing_data_collection 'APEX2 (Bruker, 2008)'
_computing_data_reduction 'SAINT (Bruker, 2008)'
_computing_molecular_graphics 'Ortep-3 for Windows (Farrugia, 1997)'
_computing_publication_material 'WinGX publication routines (Farrugia, 1999)'
_computing_structure_refinement 'SHELXL-97 (Sheldrick, 2008)'
_computing_structure_solution 'SHELXS-97 (Sheldrick, 2008)'
_diffrn_ambient_temperature 193(2)
_diffrn_measured_fraction_theta_full 0.993
_diffrn_measured_fraction_theta_max 0.993
_diffrn_measurement_device_type 'Bruker Kappa APEX II Quazar'
_diffrn_measurement_method 'phi and omega scans'
_diffrn_radiation_monochromator 'multilayer optics'
_diffrn_radiation_probe x-ray
_diffrn_radiation_source 'microfocus sealed tube'
_diffrn_radiation_type MoK\a
_diffrn_radiation_wavelength 0.71073
_diffrn_reflns_av_R_equivalents 0.0829
_diffrn_reflns_av_unetI/netI 0.0664
_diffrn_reflns_limit_h_max 15
_diffrn_reflns_limit_h_min -15
_diffrn_reflns_limit_k_max 31
_diffrn_reflns_limit_k_min -31
_diffrn_reflns_limit_l_max 22
_diffrn_reflns_limit_l_min -22
_diffrn_reflns_number 72814
_diffrn_reflns_theta_full 26.42
_diffrn_reflns_theta_max 26.42
_diffrn_reflns_theta_min 2.43
_diffrn_standards_decay_% 0
_diffrn_standards_interval_count 0
_diffrn_standards_interval_time 0
_diffrn_standards_number 0
_exptl_absorpt_coefficient_mu 3.678
_exptl_absorpt_correction_T_max 0.9301
_exptl_absorpt_correction_T_min 0.8209
_exptl_absorpt_correction_type multi-scan
_exptl_absorpt_process_details '(SADABS; Bruker, 2008)'
_exptl_crystal_colour orange
_exptl_crystal_density_diffrn 1.72
_exptl_crystal_density_method 'not measured'
_exptl_crystal_description needle
_exptl_crystal_F_000 2760
_exptl_crystal_size_max 0.4
_exptl_crystal_size_mid 0.04
_exptl_crystal_size_min 0.02
_refine_diff_density_max 1.416
_refine_diff_density_min -1.155
_refine_diff_density_rms 0.141
_refine_ls_extinction_method none
_refine_ls_goodness_of_fit_ref 1.022
_refine_ls_hydrogen_treatment constr
_refine_ls_matrix_type full
_refine_ls_number_parameters 622
_refine_ls_number_reflns 11065
_refine_ls_number_restraints 0
_refine_ls_restrained_S_all 1.022
_refine_ls_R_factor_all 0.0736
_refine_ls_R_factor_gt 0.0385
_refine_ls_shift/su_max 0.002
_refine_ls_shift/su_mean 0
_refine_ls_structure_factor_coef Fsqd
_refine_ls_weighting_details 'calc w=1/[\s^2^(Fo^2^)+(0.0350P)^2^+10.3239P] where P=(Fo^2^+2Fc^2^)/3'
_refine_ls_weighting_scheme calc
_refine_ls_wR_factor_gt 0.0786
_refine_ls_wR_factor_ref 0.0925
_reflns_number_gt 7826
_reflns_number_total 11065
_reflns_threshold_expression >2sigma(I)
_cod_data_source_file ja506978c_si_002.cif
_cod_data_source_block 6i
_cod_depositor_comments 'Adding full bibliography for 4122757--4122760.cif.'
_cod_original_sg_symbol_H-M 'P 21/n'
_cod_database_code 4122758

loop_
_symmetry_equiv_pos_as_xyz
'x, y, z'
'-x+1/2, y+1/2, -z+1/2'
'-x, -y, -z'
'x-1/2, -y-1/2, z-1/2'

loop_
_atom_site_label
_atom_site_type_symbol
_atom_site_fract_x
_atom_site_fract_y
_atom_site_fract_z
_atom_site_U_iso_or_equiv
_atom_site_adp_type
_atom_site_occupancy
_atom_site_symmetry_multiplicity
_atom_site_calc_flag
_atom_site_refinement_flags
C1 C 0.7064(4) 0.0993(2) 0.1934(3) 0.0230(12) Uani 1 1 d .
C2 C 0.6443(4) 0.1473(2) 0.2313(3) 0.0216(12) Uani 1 1 d .
C3 C 0.9170(6) -0.0079(3) 0.2107(5) 0.055(2) Uani 1 1 d .
H3A H 0.9614 0.006 0.1769 0.066 Uiso 1 1 calc R
H3B H 0.9592 -0.0366 0.2438 0.066 Uiso 1 1 calc R
C4 C 0.8132(6) -0.0290(3) 0.1638(4) 0.055(2) Uani 1 1 d .
H4A H 0.8176 -0.0685 0.1599 0.066 Uiso 1 1 calc R
H4B H 0.7969 -0.0138 0.1107 0.066 Uiso 1 1 calc R
C5 C 0.9886(4) 0.0643(3) 0.3114(4) 0.0357(15) Uani 1 1 d .
H5 H 0.9625 0.0842 0.3518 0.043 Uiso 1 1 calc R
C6 C 1.0789(5) 0.0253(3) 0.3519(4) 0.055(2) Uani 1 1 d .
H6A H 1.0456 -0.0062 0.3696 0.082 Uiso 1 1 calc R
H6B H 1.1285 0.043 0.3966 0.082 Uiso 1 1 calc R
H6C H 1.1204 0.0139 0.3155 0.082 Uiso 1 1 calc R
C7 C 1.0404(5) 0.1046(3) 0.2667(4) 0.0462(18) Uani 1 1 d .
H7A H 1.0681 0.0855 0.2279 0.069 Uiso 1 1 calc R
H7B H 1.1014 0.1232 0.303 0.069 Uiso 1 1 calc R
H7C H 0.985 0.1308 0.2408 0.069 Uiso 1 1 calc R
C8 C 0.6290(7) -0.0497(3) 0.1937(5) 0.065(3) Uani 1 1 d .
H8 H 0.587 -0.036 0.23 0.078 Uiso 1 1 calc R
C9 C 0.5522(7) -0.0474(4) 0.1110(5) 0.085(3) Uani 1 1 d .
H9A H 0.5186 -0.0118 0.1015 0.128 Uiso 1 1 calc R
H9B H 0.4946 -0.0746 0.1054 0.128 Uiso 1 1 calc R
H9C H 0.5947 -0.0544 0.0734 0.128 Uiso 1 1 calc R
C10 C 0.6643(11) -0.1061(3) 0.2176(5) 0.117(5) Uani 1 1 d .
H10A H 0.6933 -0.1229 0.1776 0.175 Uiso 1 1 calc R
H10B H 0.601 -0.1267 0.2239 0.175 Uiso 1 1 calc R
H10C H 0.7216 -0.1055 0.2669 0.175 Uiso 1 1 calc R
C11 C 0.6032(5) 0.2282(3) 0.3909(4) 0.0479(18) Uani 1 1 d .
H11A H 0.5964 0.2569 0.3517 0.058 Uiso 1 1 calc R
H11B H 0.622 0.2448 0.4431 0.058 Uiso 1 1 calc R
C12 C 0.4974(5) 0.1978(2) 0.3773(4) 0.0457(19) Uani 1 1 d .
H12A H 0.483 0.1881 0.4274 0.055 Uiso 1 1 calc R
H12B H 0.4355 0.22 0.3473 0.055 Uiso 1 1 calc R
C13 C 0.8055(5) 0.2000(2) 0.4258(4) 0.0336(15) Uani 1 1 d .
H13 H 0.8496 0.1687 0.4161 0.04 Uiso 1 1 calc R
C14 C 0.8488(6) 0.2499(3) 0.3951(4) 0.0518(19) Uani 1 1 d .
H14A H 0.8437 0.2452 0.3398 0.078 Uiso 1 1 calc R
H14B H 0.9258 0.2556 0.4237 0.078 Uiso 1 1 calc R
H14C H 0.8049 0.281 0.4019 0.078 Uiso 1 1 calc R
C15 C 0.8209(5) 0.2044(3) 0.5123(4) 0.0488(18) Uani 1 1 d .
H15A H 0.7908 0.2386 0.5242 0.073 Uiso 1 1 calc R
H15B H 0.8995 0.2027 0.5389 0.073 Uiso 1 1 calc R
H15C H 0.7825 0.1748 0.5298 0.073 Uiso 1 1 calc R
C16 C 0.4160(4) 0.1097(2) 0.3143(4) 0.0323(14) Uani 1 1 d .
H16 H 0.4446 0.0762 0.2959 0.039 Uiso 1 1 calc R
C17 C 0.3220(5) 0.1304(3) 0.2481(4) 0.0478(19) Uani 1 1 d .
H17A H 0.2926 0.1635 0.2642 0.072 Uiso 1 1 calc R
H17B H 0.2637 0.1033 0.2349 0.072 Uiso 1 1 calc R
H17C H 0.3492 0.1375 0.2026 0.072 Uiso 1 1 calc R
C18 C 0.3761(5) 0.0953(3) 0.3846(4) 0.0411(17) Uani 1 1 d .
H18A H 0.439 0.085 0.4275 0.062 Uiso 1 1 calc R
H18B H 0.3245 0.0652 0.3717 0.062 Uiso 1 1 calc R
H18C H 0.3391 0.1263 0.4 0.062 Uiso 1 1 calc R
C19 C 0.7683(5) -0.0266(2) 0.4045(3) 0.0253(13) Uani 1 1 d .
C20 C 0.8793(5) -0.0298(2) 0.4282(3) 0.0316(14) Uani 1 1 d .
H20 H 0.9212 0.0016 0.4265 0.038 Uiso 1 1 calc R
C21 C 0.9354(5) -0.0780(3) 0.4552(4) 0.0412(16) Uani 1 1 d .
H21 H 1.0135 -0.0792 0.4704 0.049 Uiso 1 1 calc R
C22 C 0.8761(6) -0.1219(2) 0.4589(4) 0.0426(17) Uani 1 1 d .
H22 H 0.9132 -0.1546 0.4763 0.051 Uiso 1 1 calc R
C23 C 0.7604(5) -0.1211(2) 0.4377(3) 0.0341(15) Uani 1 1 d .
C24 C 0.7012(7) -0.1688(3) 0.4420(4) 0.0496(19) Uani 1 1 d .
H24 H 0.74 -0.2008 0.4609 0.06 Uiso 1 1 calc R
C25 C 0.5909(7) -0.1691(3) 0.4197(4) 0.0499(19) Uani 1 1 d .
H25 H 0.5522 -0.2015 0.4222 0.06 Uiso 1 1 calc R
C26 C 0.5330(6) -0.1227(3) 0.3930(4) 0.0451(18) Uani 1 1 d .
H26 H 0.455 -0.124 0.3782 0.054 Uiso 1 1 calc R
C27 C 0.5838(5) -0.0749(2) 0.3871(4) 0.0334(14) Uani 1 1 d .
C28 C 0.7023(5) -0.0725(2) 0.4095(3) 0.0292(13) Uani 1 1 d .
C29 C 0.5106(5) -0.0277(3) 0.3598(4) 0.0387(16) Uani 1 1 d .
H29A H 0.437 -0.0402 0.3321 0.058 Uiso 1 1 calc R
H29B H 0.541 -0.0058 0.3249 0.058 Uiso 1 1 calc R
H29C H 0.5059 -0.006 0.4046 0.058 Uiso 1 1 calc R
C30 C 0.8759(7) 0.1575(3) 0.7184(5) 0.059(2) Uani 1 1 d .
C31 C 0.8100(8) 0.0302(4) 0.9247(5) 0.069(2) Uani 1 1 d .
C32 C 0.0996(7) 0.1411(4) 0.0376(5) 0.085(3) Uani 1 1 d .
H32A H 0.0445 0.1434 -0.0134 0.102 Uiso 1 1 calc R
H32B H 0.0845 0.108 0.0636 0.102 Uiso 1 1 calc R
C33 C 0.6170(7) 0.2160(3) 0.8347(5) 0.087(3) Uani 1 1 d .
H33A H 0.6787 0.1963 0.8228 0.105 Uiso 1 1 calc R
H33B H 0.5836 0.192 0.8664 0.105 Uiso 1 1 calc R
B1 B 0.7736(5) 0.1578(3) 0.2211(4) 0.0260(15) Uani 1 1 d .
H1 H 0.8482 0.1614 0.2715 0.031 Uiso 1 1 calc R
B2 B 0.7768(5) 0.1254(3) 0.1327(4) 0.0309(16) Uani 1 1 d .
H2 H 0.8542 0.108 0.1234 0.037 Uiso 1 1 calc R
B3 B 0.6761(6) 0.1553(3) 0.0567(5) 0.0425(19) Uani 1 1 d .
H3 H 0.6866 0.1582 -0.0035 0.051 Uiso 1 1 calc R
B4 B 0.6110(6) 0.2072(3) 0.0963(4) 0.0403(19) Uani 1 1 d .
H4 H 0.5789 0.2442 0.0622 0.048 Uiso 1 1 calc R
B5 B 0.6714(5) 0.2095(3) 0.1976(4) 0.0306(16) Uani 1 1 d .
H5A H 0.6787 0.2479 0.2312 0.037 Uiso 1 1 calc R
B6 B 0.7563(6) 0.1953(3) 0.1350(4) 0.0366(18) Uani 1 1 d .
H6 H 0.8204 0.2244 0.1275 0.044 Uiso 1 1 calc R
B7 B 0.6474(6) 0.0934(3) 0.0954(4) 0.0341(17) Uani 1 1 d .
H7 H 0.6394 0.0551 0.0618 0.041 Uiso 1 1 calc R
B8 B 0.5441(6) 0.1439(3) 0.0740(4) 0.0377(18) Uani 1 1 d .
H8A H 0.4672 0.1391 0.0258 0.045 Uiso 1 1 calc R
B9 B 0.5424(6) 0.1773(3) 0.1604(4) 0.0316(16) Uani 1 1 d .
H9 H 0.465 0.1945 0.1699 0.038 Uiso 1 1 calc R
B10 B 0.5656(5) 0.1063(3) 0.1611(4) 0.0289(16) Uani 1 1 d .
H10 H 0.5052 0.0764 0.1719 0.035 Uiso 1 1 calc R
N1 N 0.8933(4) 0.03573(18) 0.2597(3) 0.0280(11) Uani 1 1 d .
N2 N 0.7252(4) -0.01416(19) 0.2006(3) 0.0333(12) Uani 1 1 d .
N3 N 0.6890(3) 0.18993(18) 0.3848(3) 0.0272(11) Uani 1 1 d .
N4 N 0.5085(3) 0.14924(18) 0.3338(3) 0.0274(11) Uani 1 1 d .
N5 N 0.8791(5) 0.0761(2) 0.8135(4) 0.0486(15) Uani 1 1 d .
O1 O 1.0346(4) 0.1368(2) 0.8385(3) 0.0648(15) Uani 1 1 d .
O2 O 0.8649(4) 0.17161(19) 0.8603(3) 0.0580(14) Uani 1 1 d .
O3 O 0.7413(5) 0.0058(2) 0.7809(3) 0.0793(18) Uani 1 1 d .
O4 O 0.6846(4) 0.0911(2) 0.8231(4) 0.0685(16) Uani 1 1 d .
F1 F 0.9227(5) 0.1285(2) 0.6754(3) 0.0883(16) Uani 1 1 d .
F2 F 0.9044(5) 0.20803(19) 0.7136(3) 0.0975(18) Uani 1 1 d .
F3 F 0.7681(4) 0.1541(2) 0.6903(3) 0.0846(15) Uani 1 1 d .
F4 F 0.8891(4) -0.0064(2) 0.9324(3) 0.1039(19) Uani 1 1 d .
F5 F 0.8483(5) 0.0695(3) 0.9734(3) 0.108(2) Uani 1 1 d .
F6 F 0.7279(5) 0.0071(2) 0.9441(3) 0.106(2) Uani 1 1 d .
P1 P 0.76217(11) 0.03875(6) 0.25440(9) 0.0228(3) Uani 1 1 d .
P2 P 0.63636(11) 0.13746(6) 0.33387(8) 0.0210(3) Uani 1 1 d .
S1 S 0.91759(14) 0.13595(7) 0.81989(10) 0.0432(4) Uani 1 1 d .
S2 S 0.76867(15) 0.05351(7) 0.82481(11) 0.0466(4) Uani 1 1 d .
I1 I 0.68904(3) 0.063237(16) 0.50977(2) 0.03343(11) Uani 1 1 d .
Au1 Au 0.710292(16) 0.050358(8) 0.368912(12) 0.02024(7) Uani 1 1 d .
Cl1 Cl 0.23065(19) 0.13652(10) 0.02266(14) 0.0820(7) Uani 1 1 d .
Cl2 Cl 0.0847(3) 0.19503(14) 0.0922(2) 0.1327(12) Uani 1 1 d .
Cl3 Cl 0.5227(2) 0.22897(12) 0.75111(15) 0.1039(9) Uani 1 1 d .
Cl4 Cl 0.6686(3) 0.27114(10) 0.88886(16) 0.1039(9) Uani 1 1 d .

loop_
_atom_site_aniso_label
_atom_site_aniso_U_11
_atom_site_aniso_U_22
_atom_site_aniso_U_33
_atom_site_aniso_U_23
_atom_site_aniso_U_13
_atom_site_aniso_U_12
C1 0.020(3) 0.025(3) 0.028(3) 0.005(2) 0.014(2) 0.006(2)
C2 0.021(3) 0.015(3) 0.029(3) -0.001(2) 0.007(2) 0.003(2)
C3 0.058(5) 0.042(4) 0.080(6) -0.012(4) 0.043(4) 0.006(4)
C4 0.051(4) 0.058(5) 0.059(5) -0.020(4) 0.018(4) 0.013(4)
C5 0.021(3) 0.049(4) 0.041(4) 0.003(3) 0.013(3) 0.001(3)
C6 0.028(4) 0.071(5) 0.067(5) 0.020(4) 0.015(3) 0.012(3)
C7 0.024(3) 0.047(4) 0.069(5) 0.016(4) 0.014(3) -0.003(3)
C8 0.089(6) 0.056(5) 0.072(6) -0.039(4) 0.060(5) -0.046(5)
C9 0.067(6) 0.094(7) 0.097(7) -0.060(6) 0.027(5) -0.041(5)
C10 0.259(14) 0.038(5) 0.083(7) -0.019(5) 0.098(9) -0.056(7)
C11 0.047(4) 0.033(4) 0.060(5) -0.022(3) 0.007(4) 0.006(3)
C12 0.036(4) 0.029(4) 0.081(6) -0.014(3) 0.033(4) 0.001(3)
C13 0.026(3) 0.033(4) 0.039(4) -0.010(3) 0.003(3) -0.007(3)
C14 0.050(4) 0.049(5) 0.056(5) -0.001(4) 0.013(4) -0.027(4)
C15 0.045(4) 0.049(4) 0.045(4) 0.003(3) 0.001(3) -0.012(3)
C16 0.020(3) 0.030(3) 0.046(4) -0.005(3) 0.008(3) -0.002(3)
C17 0.026(3) 0.077(5) 0.041(4) -0.003(4) 0.008(3) -0.009(3)
C18 0.027(3) 0.054(4) 0.046(4) 0.005(3) 0.017(3) 0.003(3)
C19 0.034(3) 0.018(3) 0.028(3) 0.000(2) 0.014(3) 0.003(2)
C20 0.032(3) 0.029(3) 0.038(4) 0.003(3) 0.015(3) 0.005(3)
C21 0.038(4) 0.034(4) 0.049(4) 0.002(3) 0.006(3) 0.012(3)
C22 0.062(5) 0.020(3) 0.044(4) 0.005(3) 0.012(4) 0.012(3)
C23 0.051(4) 0.020(3) 0.032(4) -0.004(3) 0.012(3) 0.001(3)
C24 0.078(6) 0.021(4) 0.051(5) 0.000(3) 0.020(4) 0.000(4)
C25 0.074(5) 0.026(4) 0.053(5) -0.006(3) 0.022(4) -0.016(4)
C26 0.052(4) 0.040(4) 0.052(5) -0.018(3) 0.028(4) -0.017(3)
C27 0.040(4) 0.028(3) 0.037(4) -0.006(3) 0.018(3) -0.009(3)
C28 0.041(4) 0.022(3) 0.029(3) -0.002(3) 0.017(3) 0.007(3)
C29 0.027(3) 0.040(4) 0.050(4) 0.000(3) 0.013(3) -0.005(3)
C30 0.076(6) 0.043(5) 0.060(5) 0.000(4) 0.019(5) -0.009(4)
C31 0.077(6) 0.066(6) 0.071(6) 0.020(5) 0.031(5) 0.013(5)
C32 0.075(6) 0.101(8) 0.075(7) -0.001(6) 0.011(5) -0.026(6)
C33 0.080(6) 0.055(5) 0.096(7) -0.023(5) -0.031(5) 0.021(5)
B1 0.022(3) 0.021(3) 0.035(4) 0.002(3) 0.008(3) -0.003(3)
B2 0.030(4) 0.035(4) 0.033(4) 0.012(3) 0.016(3) 0.001(3)
B3 0.045(4) 0.047(5) 0.038(5) 0.016(4) 0.014(4) 0.010(4)
B4 0.034(4) 0.048(5) 0.038(5) 0.017(4) 0.009(3) 0.010(4)
B5 0.024(3) 0.028(4) 0.038(4) 0.011(3) 0.005(3) 0.002(3)
B6 0.038(4) 0.036(4) 0.038(4) 0.015(3) 0.014(4) 0.007(3)
B7 0.033(4) 0.044(5) 0.025(4) 0.001(3) 0.008(3) 0.002(3)
B8 0.035(4) 0.045(5) 0.032(4) 0.003(3) 0.007(3) 0.011(3)
B9 0.030(4) 0.032(4) 0.030(4) 0.006(3) 0.003(3) 0.009(3)
B10 0.021(3) 0.033(4) 0.031(4) -0.008(3) 0.005(3) 0.004(3)
N1 0.022(2) 0.025(3) 0.042(3) -0.002(2) 0.017(2) 0.005(2)
N2 0.041(3) 0.029(3) 0.035(3) -0.008(2) 0.018(2) -0.004(2)
N3 0.022(2) 0.023(3) 0.036(3) -0.006(2) 0.006(2) 0.002(2)
N4 0.020(2) 0.030(3) 0.034(3) -0.008(2) 0.009(2) 0.003(2)
N5 0.053(4) 0.035(3) 0.066(4) 0.000(3) 0.030(3) 0.005(3)
O1 0.044(3) 0.069(4) 0.077(4) -0.007(3) 0.008(3) 0.005(3)
O2 0.064(3) 0.044(3) 0.069(4) -0.018(3) 0.024(3) 0.009(3)
O3 0.106(5) 0.051(4) 0.083(4) -0.021(3) 0.029(4) -0.015(3)
O4 0.045(3) 0.050(3) 0.110(5) 0.006(3) 0.020(3) 0.014(3)
F1 0.127(4) 0.093(4) 0.055(3) -0.003(3) 0.043(3) 0.004(3)
F2 0.137(5) 0.055(3) 0.090(4) 0.025(3) 0.012(3) -0.024(3)
F3 0.068(3) 0.102(4) 0.067(3) 0.018(3) -0.011(3) -0.004(3)
F4 0.085(4) 0.101(4) 0.124(5) 0.056(4) 0.026(3) 0.037(3)
F5 0.133(5) 0.135(5) 0.057(4) -0.016(4) 0.025(3) -0.005(4)
F6 0.104(4) 0.127(5) 0.108(5) 0.047(4) 0.064(4) 0.003(4)
P1 0.0222(7) 0.0198(8) 0.0292(8) -0.0003(6) 0.0116(6) 0.0004(6)
P2 0.0181(7) 0.0195(7) 0.0256(8) -0.0018(6) 0.0062(6) 0.0015(6)
S1 0.0456(10) 0.0359(10) 0.0460(11) -0.0039(8) 0.0086(8) 0.0068(8)
S2 0.0501(10) 0.0370(10) 0.0541(11) -0.0008(9) 0.0163(9) 0.0049(8)
I1 0.0401(2) 0.0349(2) 0.0288(2) 0.00100(17) 0.01537(18) 0.00496(18)
Au1 0.01884(11) 0.01816(11) 0.02508(12) 0.00045(9) 0.00823(8) 0.00061(9)
Cl1 0.0758(15) 0.0891(18) 0.0811(17) 0.0032(13) 0.0209(13) 0.0014(13)
Cl2 0.150(3) 0.119(3) 0.147(3) 0.022(2) 0.071(2) 0.060(2)
Cl3 0.115(2) 0.117(2) 0.0639(16) -0.0081(15) -0.0035(15) 0.0012(17)
Cl4 0.147(2) 0.0717(17) 0.0817(19) -0.0188(14) 0.0099(17) -0.0300(16)

loop_
_atom_type_symbol
_atom_type_description
_atom_type_scat_dispersion_real
_atom_type_scat_dispersion_imag
_atom_type_scat_source
C C 0.0033 0.0016 'International Tables Vol C Tables 4.2.6.8 and 6.1.1.4'
H H 0 0 'International Tables Vol C Tables 4.2.6.8 and 6.1.1.4'
B B 0.0013 0.0007 'International Tables Vol C Tables 4.2.6.8 and 6.1.1.4'
N N 0.0061 0.0033 'International Tables Vol C Tables 4.2.6.8 and 6.1.1.4'
O O 0.0106 0.006 'International Tables Vol C Tables 4.2.6.8 and 6.1.1.4'
F F 0.0171 0.0103 'International Tables Vol C Tables 4.2.6.8 and 6.1.1.4'
P P 0.1023 0.0942 'International Tables Vol C Tables 4.2.6.8 and 6.1.1.4'
S S 0.1246 0.1234 'International Tables Vol C Tables 4.2.6.8 and 6.1.1.4'
I I -0.4742 1.8119 'International Tables Vol C Tables 4.2.6.8 and 6.1.1.4'
Au Au -2.0133 8.8022 'International Tables Vol C Tables 4.2.6.8 and 6.1.1.4'
Cl Cl 0.1484 0.1585 'International Tables Vol C Tables 4.2.6.8 and 6.1.1.4'

loop_
_geom_angle_atom_site_label_1
_geom_angle_atom_site_label_2
_geom_angle_atom_site_label_3
_geom_angle
C2 C1 B1 61.0(3)
C2 C1 B2 111.3(4)
B1 C1 B2 63.4(4)
C2 C1 B7 110.6(4)
B1 C1 B7 114.8(5)
B2 C1 B7 62.7(4)
C2 C1 B10 60.7(3)
B1 C1 B10 113.7(4)
B2 C1 B10 114.4(5)
B7 C1 B10 62.5(4)
C2 C1 P1 118.9(4)
B1 C1 P1 116.0(4)
B2 C1 P1 119.8(4)
B7 C1 P1 121.1(4)
B10 C1 P1 117.9(4)
C1 C2 B1 60.2(3)
C1 C2 B10 61.2(3)
B1 C2 B10 113.4(4)
C1 C2 B9 110.7(4)
B1 C2 B9 113.8(4)
B10 C2 B9 63.0(4)
C1 C2 B5 110.1(4)
B1 C2 B5 62.9(3)
B10 C2 B5 114.2(5)
B9 C2 B5 62.1(4)
C1 C2 P2 117.0(3)
B1 C2 P2 115.1(4)
B10 C2 P2 117.7(4)
B9 C2 P2 123.6(4)
B5 C2 P2 121.6(4)
C4 C3 N1 108.4(5)
C4 C3 H3A 110
N1 C3 H3A 110
C4 C3 H3B 110
N1 C3 H3B 110
H3A C3 H3B 108.4
C3 C4 N2 108.6(6)
C3 C4 H4A 110
N2 C4 H4A 110
C3 C4 H4B 110
N2 C4 H4B 110
H4A C4 H4B 108.3
N1 C5 C6 111.5(5)
N1 C5 C7 112.1(5)
C6 C5 C7 107.3(5)
N1 C5 H5 108.6
C6 C5 H5 108.6
C7 C5 H5 108.6
C5 C6 H6A 109.5
C5 C6 H6B 109.5
H6A C6 H6B 109.5
C5 C6 H6C 109.5
H6A C6 H6C 109.5
H6B C6 H6C 109.5
C5 C7 H7A 109.5
C5 C7 H7B 109.5
H7A C7 H7B 109.5
C5 C7 H7C 109.5
H7A C7 H7C 109.5
H7B C7 H7C 109.5
N2 C8 C10 111.2(8)
N2 C8 C9 110.5(6)
C10 C8 C9 111.8(7)
N2 C8 H8 107.7
C10 C8 H8 107.7
C9 C8 H8 107.7
C8 C9 H9A 109.5
C8 C9 H9B 109.5
H9A C9 H9B 109.5
C8 C9 H9C 109.5
H9A C9 H9C 109.5
H9B C9 H9C 109.5
C8 C10 H10A 109.5
C8 C10 H10B 109.5
H10A C10 H10B 109.5
C8 C10 H10C 109.5
H10A C10 H10C 109.5
H10B C10 H10C 109.5
N3 C11 C12 107.6(5)
N3 C11 H11A 110.2
C12 C11 H11A 110.2
N3 C11 H11B 110.2
C12 C11 H11B 110.2
H11A C11 H11B 108.5
N4 C12 C11 107.2(5)
N4 C12 H12A 110.3
C11 C12 H12A 110.3
N4 C12 H12B 110.3
C11 C12 H12B 110.3
H12A C12 H12B 108.5
N3 C13 C15 111.1(5)
N3 C13 C14 111.5(5)
C15 C13 C14 110.5(5)
N3 C13 H13 107.9
C15 C13 H13 107.9
C14 C13 H13 107.9
C13 C14 H14A 109.5
C13 C14 H14B 109.5
H14A C14 H14B 109.5
C13 C14 H14C 109.5
H14A C14 H14C 109.5
H14B C14 H14C 109.5
C13 C15 H15A 109.5
C13 C15 H15B 109.5
H15A C15 H15B 109.5
C13 C15 H15C 109.5
H15A C15 H15C 109.5
H15B C15 H15C 109.5
N4 C16 C18 111.9(5)
N4 C16 C17 110.9(5)
C18 C16 C17 111.2(5)
N4 C16 H16 107.5
C18 C16 H16 107.5
C17 C16 H16 107.5
C16 C17 H17A 109.5
C16 C17 H17B 109.5
H17A C17 H17B 109.5
C16 C17 H17C 109.5
H17A C17 H17C 109.5
H17B C17 H17C 109.5
C16 C18 H18A 109.5
C16 C18 H18B 109.5
H18A C18 H18B 109.5
C16 C18 H18C 109.5
H18A C18 H18C 109.5
H18B C18 H18C 109.5
C20 C19 C28 120.3(5)
C20 C19 Au1 113.5(4)
C28 C19 Au1 126.1(4)
C19 C20 C21 122.7(6)
C19 C20 H20 118.7
C21 C20 H20 118.7
C22 C21 C20 118.5(6)
C22 C21 H21 120.8
C20 C21 H21 120.8
C21 C22 C23 121.9(6)
C21 C22 H22 119
C23 C22 H22 119
C22 C23 C24 119.8(6)
C22 C23 C28 120.2(5)
C24 C23 C28 120.0(6)
C25 C24 C23 120.6(6)
C25 C24 H24 119.7
C23 C24 H24 119.7
C24 C25 C26 120.5(6)
C24 C25 H25 119.7
C26 C25 H25 119.7
C27 C26 C25 122.6(7)
C27 C26 H26 118.7
C25 C26 H26 118.7
C26 C27 C28 119.1(6)
C26 C27 C29 116.7(6)
C28 C27 C29 124.1(5)
C19 C28 C23 116.4(5)
C19 C28 C27 126.4(5)
C23 C28 C27 117.2(5)
C27 C29 H29A 109.5
C27 C29 H29B 109.5
H29A C29 H29B 109.5
C27 C29 H29C 109.5
H29A C29 H29C 109.5
H29B C29 H29C 109.5
F1 C30 F2 108.6(7)
F1 C30 F3 108.8(7)
F2 C30 F3 108.0(7)
F1 C30 S1 111.4(6)
F2 C30 S1 109.4(6)
F3 C30 S1 110.7(6)
F6 C31 F5 109.3(8)
F6 C31 F4 107.1(7)
F5 C31 F4 107.9(8)
F6 C31 S2 111.1(7)
F5 C31 S2 111.8(6)
F4 C31 S2 109.4(6)
Cl2 C32 Cl1 113.1(5)
Cl2 C32 H32A 109
Cl1 C32 H32A 109
Cl2 C32 H32B 109
Cl1 C32 H32B 109
H32A C32 H32B 107.8
Cl3 C33 Cl4 115.1(5)
Cl3 C33 H33A 108.5
Cl4 C33 H33A 108.5
Cl3 C33 H33B 108.5
Cl4 C33 H33B 108.5
H33A C33 H33B 107.5
C1 B1 C2 58.8(3)
C1 B1 B6 105.4(5)
C2 B1 B6 105.8(4)
C1 B1 B2 58.5(3)
C2 B1 B2 105.8(4)
B6 B1 B2 59.7(4)
C1 B1 B5 106.1(4)
C2 B1 B5 59.2(3)
B6 B1 B5 59.9(4)
B2 B1 B5 107.6(5)
C1 B1 H1 123.5
C2 B1 H1 123.3
B6 B1 H1 122.8
B2 B1 H1 122.4
B5 B1 H1 122
C1 B2 B3 105.2(5)
C1 B2 B6 105.0(5)
B3 B2 B6 61.3(4)
C1 B2 B7 59.0(4)
B3 B2 B7 59.9(4)
B6 B2 B7 109.0(5)
C1 B2 B1 58.1(3)
B3 B2 B1 108.1(5)
B6 B2 B1 59.6(4)
B7 B2 B1 107.5(5)
C1 B2 H2 124.7
B3 B2 H2 121.8
B6 B2 H2 121.6
B7 B2 H2 121.3
B1 B2 H2 122.2
B2 B3 B7 60.6(4)
B2 B3 B4 108.4(6)
B7 B3 B4 108.4(5)
B2 B3 B8 108.2(5)
B7 B3 B8 59.9(4)
B4 B3 B8 59.9(4)
B2 B3 B6 59.5(4)
B7 B3 B6 108.1(5)
B4 B3 B6 60.6(4)
B8 B3 B6 108.0(5)
B2 B3 H3 121.6
B7 B3 H3 121.5
B4 B3 H3 121.3
B8 B3 H3 121.9
B6 B3 H3 121.8
B5 B4 B9 60.3(4)
B5 B4 B3 108.2(5)
B9 B4 B3 107.9(5)
B5 B4 B8 107.8(5)
B9 B4 B8 59.3(4)
B3 B4 B8 60.5(4)
B5 B4 B6 59.6(4)
B9 B4 B6 107.7(5)
B3 B4 B6 60.2(4)
B8 B4 B6 108.2(5)
B5 B4 H4 121.7
B9 B4 H4 122.1
B3 B4 H4 121.4
B8 B4 H4 121.7
B6 B4 H4 121.8
C2 B5 B4 104.8(5)
C2 B5 B6 104.4(5)
B4 B5 B6 61.2(4)
C2 B5 B9 58.6(3)
B4 B5 B9 60.0(4)
B6 B5 B9 108.7(5)
C2 B5 B1 58.0(3)
B4 B5 B1 107.8(5)
B6 B5 B1 59.3(4)
B9 B5 B1 107.0(5)
C2 B5 H5A 125
B4 B5 H5A 121.9
B6 B5 H5A 122
B9 B5 H5A 121.5
B1 B5 H5A 122.4
B1 B6 B2 60.7(4)
B1 B6 B5 60.8(4)
B2 B6 B5 109.1(5)
B1 B6 B3 107.4(5)
B2 B6 B3 59.2(4)
B5 B6 B3 107.0(5)
B1 B6 B4 107.4(5)
B2 B6 B4 107.1(5)
B5 B6 B4 59.2(4)
B3 B6 B4 59.2(4)
B1 B6 H6 121.4
B2 B6 H6 121.4
B5 B6 H6 121.4
B3 B6 H6 122.8
B4 B6 H6 122.7
C1 B7 B3 104.3(5)
C1 B7 B2 58.3(4)
B3 B7 B2 59.5(4)
C1 B7 B8 104.7(5)
B3 B7 B8 60.8(4)
B2 B7 B8 108.1(5)
C1 B7 B10 59.0(3)
B3 B7 B10 108.4(5)
B2 B7 B10 107.8(5)
B8 B7 B10 59.7(4)
C1 B7 H7 125
B3 B7 H7 122.2
B2 B7 H7 121.8
B8 B7 H7 122.1
B10 B7 H7 121.4
B9 B8 B10 61.0(4)
B9 B8 B7 109.0(5)
B10 B8 B7 60.3(4)
B9 B8 B4 60.1(4)
B10 B8 B4 108.6(5)
B7 B8 B4 107.6(5)
B9 B8 B3 107.8(5)
B10 B8 B3 107.6(5)
B7 B8 B3 59.3(4)
B4 B8 B3 59.6(4)
B9 B8 H8A 121
B10 B8 H8A 121.2
B7 B8 H8A 121.7
B4 B8 H8A 121.8
B3 B8 H8A 122.5
C2 B9 B8 105.1(5)
C2 B9 B4 105.2(5)
B8 B9 B4 60.7(4)
C2 B9 B5 59.3(3)
B8 B9 B5 108.6(5)
B4 B9 B5 59.7(4)
C2 B9 B10 58.5(3)
B8 B9 B10 59.9(4)
B4 B9 B10 108.2(5)
B5 B9 B10 108.2(5)
C2 B9 H9 124.5
B8 B9 H9 121.9
B4 B9 H9 122.1
B5 B9 H9 121.2
B10 B9 H9 121.6
C2 B10 C1 58.1(3)
C2 B10 B8 104.5(5)
C1 B10 B8 104.5(5)
C2 B10 B7 105.3(5)
C1 B10 B7 58.5(3)
B8 B10 B7 60.0(4)
C2 B10 B9 58.5(3)
C1 B10 B9 104.7(5)
B8 B10 B9 59.1(4)
B7 B10 B9 107.1(5)
C2 B10 H10 124
C1 B10 H10 124.2
B8 B10 H10 123.4
B7 B10 H10 122.2
B9 B10 H10 122.8
C3 N1 C5 117.6(5)
C3 N1 P1 111.2(4)
C5 N1 P1 130.7(4)
C4 N2 C8 120.6(5)
C4 N2 P1 109.5(4)
C8 N2 P1 129.4(4)
C11 N3 C13 120.5(5)
C11 N3 P2 111.3(4)
C13 N3 P2 128.1(4)
C12 N4 C16 119.3(4)
C12 N4 P2 112.4(4)
C16 N4 P2 126.0(4)
S1 N5 S2 127.1(4)
N2 P1 N1 97.1(2)
N2 P1 C1 107.6(3)
N1 P1 C1 106.7(2)
N2 P1 Au1 121.18(18)
N1 P1 Au1 118.18(19)
C1 P1 Au1 105.10(17)
N3 P2 N4 96.4(2)
N3 P2 C2 108.7(2)
N4 P2 C2 106.4(2)
N3 P2 Au1 120.80(17)
N4 P2 Au1 118.71(18)
C2 P2 Au1 104.93(16)
O2 S1 O1 117.9(3)
O2 S1 N5 117.2(3)
O1 S1 N5 108.3(3)
O2 S1 C30 105.7(4)
O1 S1 C30 103.5(4)
N5 S1 C30 101.9(3)
O4 S2 O3 118.4(4)
O4 S2 N5 116.6(3)
O3 S2 N5 109.0(3)
O4 S2 C31 104.6(4)
O3 S2 C31 103.9(4)
N5 S2 C31 102.1(4)
C19 Au1 P1 89.77(15)
C19 Au1 P2 176.22(15)
P1 Au1 P2 93.68(5)
C19 Au1 I1 86.39(15)
P1 Au1 I1 169.92(4)
P2 Au1 I1 90.46(4)

loop_
_geom_bond_atom_site_label_1
_geom_bond_atom_site_label_2
_geom_bond_distance
C1 C2 1.670(7)
C1 B1 1.694(8)
C1 B2 1.703(8)
C1 B7 1.716(9)
C1 B10 1.724(8)
C1 P1 1.886(5)
C2 B1 1.708(8)
C2 B10 1.716(8)
C2 B9 1.718(8)
C2 B5 1.730(8)
C2 P2 1.880(6)
C3 C4 1.454(10)
C3 N1 1.475(8)
C3 H3A 0.99
C3 H3B 0.99
C4 N2 1.480(8)
C4 H4A 0.99
C4 H4B 0.99
C5 N1 1.490(7)
C5 C6 1.528(8)
C5 C7 1.533(8)
C5 H5 1
C6 H6A 0.98
C6 H6B 0.98
C6 H6C 0.98
C7 H7A 0.98
C7 H7B 0.98
C7 H7C 0.98
C8 N2 1.482(8)
C8 C10 1.502(12)
C8 C9 1.539(12)
C8 H8 1
C9 H9A 0.98
C9 H9B 0.98
C9 H9C 0.98
C10 H10A 0.98
C10 H10B 0.98
C10 H10C 0.98
C11 N3 1.468(7)
C11 C12 1.498(8)
C11 H11A 0.99
C11 H11B 0.99
C12 N4 1.466(7)
C12 H12A 0.99
C12 H12B 0.99
C13 N3 1.479(7)
C13 C15 1.510(9)
C13 C14 1.518(8)
C13 H13 1
C14 H14A 0.98
C14 H14B 0.98
C14 H14C 0.98
C15 H15A 0.98
C15 H15B 0.98
C15 H15C 0.98
C16 N4 1.496(7)
C16 C18 1.517(8)
C16 C17 1.526(8)
C16 H16 1
C17 H17A 0.98
C17 H17B 0.98
C17 H17C 0.98
C18 H18A 0.98
C18 H18B 0.98
C18 H18C 0.98
C19 C20 1.353(8)
C19 C28 1.432(8)
C19 Au1 2.092(5)
C20 C21 1.414(8)
C20 H20 0.95
C21 C22 1.337(9)
C21 H21 0.95
C22 C23 1.407(9)
C22 H22 0.95
C23 C24 1.417(9)
C23 C28 1.437(8)
C24 C25 1.342(9)
C24 H24 0.95
C25 C26 1.384(10)
C25 H25 0.95
C26 C27 1.370(8)
C26 H26 0.95
C27 C28 1.443(8)
C27 C29 1.497(8)
C29 H29A 0.98
C29 H29B 0.98
C29 H29C 0.98
C30 F1 1.305(9)
C30 F2 1.318(8)
C30 F3 1.321(9)
C30 S1 1.831(8)
C31 F6 1.310(9)
C31 F5 1.313(10)
C31 F4 1.333(9)
C31 S2 1.818(9)
C32 Cl2 1.701(10)
C32 Cl1 1.747(9)
C32 H32A 0.99
C32 H32B 0.99
C33 Cl3 1.676(8)
C33 Cl4 1.709(8)
C33 H33A 0.99
C33 H33B 0.99
B1 B6 1.765(9)
B1 B2 1.784(10)
B1 B5 1.793(9)
B1 H1 1.12
B2 B3 1.761(10)
B2 B6 1.765(10)
B2 B7 1.779(10)
B2 H2 1.12
B3 B7 1.767(10)
B3 B4 1.778(11)
B3 B8 1.796(10)
B3 B6 1.797(11)
B3 H3 1.12
B4 B5 1.769(10)
B4 B9 1.773(10)
B4 B8 1.784(11)
B4 B6 1.804(10)
B4 H4 1.12
B5 B6 1.777(10)
B5 B9 1.778(9)
B5 H5A 1.12
B6 H6 1.12
B7 B8 1.779(10)
B7 B10 1.785(9)
B7 H7 1.12
B8 B9 1.759(10)
B8 B10 1.775(10)
B8 H8A 1.12
B9 B10 1.794(9)
B9 H9 1.12
B10 H10 1.12
N1 P1 1.633(4)
N2 P1 1.626(5)
N3 P2 1.631(5)
N4 P2 1.639(4)
N5 S1 1.564(6)
N5 S2 1.565(6)
O1 S1 1.425(5)
O2 S1 1.418(5)
O3 S2 1.417(5)
O4 S2 1.410(5)
P1 Au1 2.3269(15)
P2 Au1 2.3810(14)
I1 Au1 2.6217(4)
